data_2201277
loop_
_publ_author_name
'Kolev, Tsonko'
'Sch\"urmann, Markus'
'Kleb, Dirk-Christian'
'Preut, Hans'
'Bleckmann, Paul'

_publ_section_title
;
 4-Dimethylamino-4'-nitrobenzophenone
;
_journal_issue 8
_journal_name_full 'Acta Crystallographica Section E'
_journal_page_first o867
_journal_page_last o868
_journal_paper_doi 10.1107/S1600536802012436
_journal_volume 58
_journal_year 2002
_chemical_formula_iupac 'C15 H14 N2 O3'
_chemical_formula_moiety 'C15 H14 N2 O3'
_chemical_formula_sum 'C15 H14 N2 O3'
_chemical_formula_weight 270.28
_chemical_name_systematic ?
_space_group_IT_number 14
_symmetry_cell_setting monoclinic
_symmetry_space_group_name_Hall '-P 2yn'
_symmetry_space_group_name_H-M 'P 1 21/n 1'
_atom_sites_solution_hydrogens geom
_atom_sites_solution_primary direct
_atom_sites_solution_secondary difmap
_audit_creation_method SHELXL-97
_cell_angle_alpha 90.00
_cell_angle_beta 92.036(2)
_cell_angle_gamma 90.00
_cell_formula_units_Z 4
_cell_length_a 6.1527(3)
_cell_length_b 28.9053(15)
_cell_length_c 7.4404(4)
_cell_measurement_reflns_used 8954
_cell_measurement_temperature 291.0(10)
_cell_measurement_theta_max 25.35
_cell_measurement_theta_min 3.08
_cell_volume 1322.41(12)
_computing_cell_refinement
;
DENZO and SCALEPACK (Otwinowski & Minor, 1997)
;
_computing_data_collection 'COLLECT (Nonius, 1998)'
_computing_data_reduction
;
DENZO and SCALEPACK
;
_computing_molecular_graphics 'SHELXTL-Plus (Sheldrick, 1991)'
_computing_publication_material
;
SHELXL97, PARST95 (Nardelli, 1995) and PLATON (Spek, 2001)
;
_computing_structure_refinement 'SHELXL97 (Sheldrick, 1997)'
_computing_structure_solution 'SHELXS97 (Sheldrick, 1990)'
_diffrn_ambient_temperature 291.0(10)
_diffrn_detector_area_resol_mean '10 vertical, 18 horizontal'
_diffrn_measured_fraction_theta_full 0.977
_diffrn_measured_fraction_theta_max 0.977
_diffrn_measurement_device_type 'Nonius KappaCCD'
_diffrn_measurement_method
;
375 frames via \w-rotation (\D\w=1\%) with three sets at different
\k-angles and two times 70 s per frame
;
_diffrn_radiation_monochromator graphite
_diffrn_radiation_source 'fine-focus sealed tube'
_diffrn_radiation_type MoK\a
_diffrn_radiation_wavelength 0.71073
_diffrn_reflns_av_R_equivalents 0.031
_diffrn_reflns_av_sigmaI/netI 0.0981
_diffrn_reflns_limit_h_max 7
_diffrn_reflns_limit_h_min -7
_diffrn_reflns_limit_k_max 34
_diffrn_reflns_limit_k_min -34
_diffrn_reflns_limit_l_max 8
_diffrn_reflns_limit_l_min -8
_diffrn_reflns_number 8954
_diffrn_reflns_theta_full 25.35
_diffrn_reflns_theta_max 25.35
_diffrn_reflns_theta_min 3.08
_diffrn_standards_decay_% 0
_diffrn_standards_number none
_exptl_absorpt_coefficient_mu 0.096
_exptl_absorpt_correction_type none
_exptl_crystal_colour yellow
_exptl_crystal_density_diffrn 1.358
_exptl_crystal_density_meas ?
_exptl_crystal_density_method 'not measured'
_exptl_crystal_description plate
_exptl_crystal_F_000 568
_exptl_crystal_size_max 0.50
_exptl_crystal_size_mid 0.20
_exptl_crystal_size_min 0.05
_refine_diff_density_max 0.117
_refine_diff_density_min -0.162
_refine_ls_extinction_method none
_refine_ls_goodness_of_fit_ref 0.928
_refine_ls_hydrogen_treatment constr
_refine_ls_matrix_type full
_refine_ls_number_parameters 183
_refine_ls_number_reflns 2365
_refine_ls_number_restraints 0
_refine_ls_restrained_S_all 0.928
_refine_ls_R_factor_all 0.1319
_refine_ls_R_factor_gt 0.0399
_refine_ls_shift/su_max <0.001
_refine_ls_shift/su_mean 0.000
_refine_ls_structure_factor_coef Fsqd
_refine_ls_weighting_details 'calc w = 1/[\s^2^(Fo^2^)+(0.0250P)^2^] where P = (Fo^2^+2Fc^2^)/3'
_refine_ls_weighting_scheme calc
_refine_ls_wR_factor_gt 0.0769
_refine_ls_wR_factor_ref 0.0890
_reflns_number_gt 1021
_reflns_number_total 2365
_reflns_threshold_expression I>2\s(I)
_cod_data_source_file bt6165.cif
_cod_data_source_block I
_cod_depositor_comments
;
The following automatic conversions were performed:

'_exptl_crystal_density_meas' value 'not measured' was changed to '?'
- the value is perceived as not measured.

Automatic conversion script
Id: cif_fix_values 3008 2015-01-20 13:52:24Z robertas 
;
_cod_original_sg_symbol_H-M 'P 21/n'
_cod_database_code 2201277
_cod_database_fobs_code 2201277

loop_
_symmetry_equiv_pos_as_xyz
'x, y, z'
'-x+1/2, y+1/2, -z+1/2'
'-x, -y, -z'
'x-1/2, -y-1/2, z-1/2'

loop_
_atom_site_label
_atom_site_fract_x
_atom_site_fract_y
_atom_site_fract_z
_atom_site_U_iso_or_equiv
_atom_site_adp_type
_atom_site_calc_flag
_atom_site_refinement_flags
_atom_site_occupancy
_atom_site_disorder_assembly
_atom_site_disorder_group
_atom_site_type_symbol
O1 0.4930(3) 0.04323(6) 0.1647(3) 0.1152(7) Uani d . 1 . . O
O2 0.7623(3) 0.07143(6) 0.3120(3) 0.1258(8) Uani d . 1 . . O
O3 -0.0488(2) 0.24747(5) 0.2686(2) 0.0733(5) Uani d . 1 . . O
N1 0.5822(4) 0.07523(7) 0.2424(3) 0.0756(7) Uani d . 1 . . N
N2 0.5282(3) 0.42852(6) 0.2350(2) 0.0650(6) Uani d . 1 . . N
C1 0.4748(4) 0.12028(7) 0.2442(3) 0.0512(6) Uani d . 1 . . C
C2 0.2708(4) 0.12473(8) 0.1620(3) 0.0585(6) Uani d . 1 . . C
H2 0.2026 0.0996 0.1058 0.070 Uiso calc R 1 . . H
C3 0.1716(3) 0.16737(8) 0.1658(3) 0.0556(6) Uani d . 1 . . C
H3 0.0336 0.1709 0.1126 0.067 Uiso calc R 1 . . H
C4 0.2728(3) 0.20510(7) 0.2471(3) 0.0449(6) Uani d . 1 . . C
C5 0.4788(3) 0.19933(7) 0.3275(3) 0.0505(6) Uani d . 1 . . C
H5 0.5491 0.2244 0.3821 0.061 Uiso calc R 1 . . H
C6 0.5792(3) 0.15682(8) 0.3267(3) 0.0540(6) Uani d . 1 . . C
H6 0.7163 0.1529 0.3815 0.065 Uiso calc R 1 . . H
C7 0.1501(4) 0.24968(7) 0.2581(2) 0.0502(6) Uani d . 1 . . C
C8 0.2611(3) 0.29487(7) 0.2586(3) 0.0456(6) Uani d . 1 . . C
C9 0.1526(3) 0.33340(8) 0.3222(3) 0.0545(6) Uani d . 1 . . C
H9 0.0166 0.3294 0.3707 0.065 Uiso calc R 1 . . H
C10 0.2386(4) 0.37673(8) 0.3160(3) 0.0571(6) Uani d . 1 . . C
H10 0.1615 0.4015 0.3621 0.069 Uiso calc R 1 . . H
C11 0.4424(4) 0.38489(8) 0.2408(3) 0.0506(6) Uani d . 1 . . C
C12 0.5506(3) 0.34610(8) 0.1762(3) 0.0520(6) Uani d . 1 . . C
H12 0.6849 0.3500 0.1246 0.062 Uiso calc R 1 . . H
C13 0.4642(3) 0.30262(7) 0.1867(3) 0.0490(6) Uani d . 1 . . C
H13 0.5429 0.2776 0.1448 0.059 Uiso calc R 1 . . H
C14 0.3969(4) 0.46812(8) 0.2798(3) 0.0973(9) Uani d . 1 . . C
H14A 0.2728 0.4699 0.1982 0.146 Uiso calc R 1 . . H
H14B 0.4819 0.4958 0.2705 0.146 Uiso calc R 1 . . H
H14C 0.3490 0.4650 0.4006 0.146 Uiso calc R 1 . . H
C15 0.7210(4) 0.43779(8) 0.1359(4) 0.0925(9) Uani d . 1 . . C
H15A 0.8321 0.4158 0.1698 0.139 Uiso calc R 1 . . H
H15B 0.7719 0.4685 0.1626 0.139 Uiso calc R 1 . . H
H15C 0.6873 0.4352 0.0093 0.139 Uiso calc R 1 . . H

loop_
_atom_site_aniso_label
_atom_site_aniso_U_11
_atom_site_aniso_U_22
_atom_site_aniso_U_33
_atom_site_aniso_U_12
_atom_site_aniso_U_13
_atom_site_aniso_U_23
O1 0.1163(16) 0.0603(13) 0.169(2) -0.0082(11) -0.0007(14) -0.0205(13)
O2 0.1129(17) 0.0873(16) 0.174(2) 0.0381(12) -0.0447(15) -0.0227(13)
O3 0.0397(9) 0.0741(12) 0.1064(13) -0.0007(8) 0.0084(9) 0.0080(9)
N1 0.0784(18) 0.0601(17) 0.0885(18) 0.0047(14) 0.0068(14) -0.0010(13)
N2 0.0671(14) 0.0508(14) 0.0772(15) -0.0019(12) 0.0045(12) -0.0035(11)
C1 0.0541(16) 0.0462(15) 0.0538(16) -0.0009(13) 0.0077(13) 0.0031(12)
C2 0.0573(17) 0.0578(17) 0.0603(16) -0.0155(13) 0.0025(13) -0.0045(13)
C3 0.0452(14) 0.0644(17) 0.0569(16) -0.0073(13) -0.0002(11) 0.0024(13)
C4 0.0396(14) 0.0542(16) 0.0410(15) -0.0032(12) 0.0048(11) 0.0033(11)
C5 0.0470(15) 0.0531(17) 0.0513(16) -0.0004(12) -0.0023(12) -0.0028(11)
C6 0.0468(15) 0.0563(16) 0.0585(16) -0.0008(13) -0.0027(12) 0.0042(12)
C7 0.0435(15) 0.0638(17) 0.0432(14) 0.0034(14) 0.0026(12) 0.0061(12)
C8 0.0389(15) 0.0544(16) 0.0434(16) 0.0009(13) 0.0007(11) 0.0017(11)
C9 0.0435(15) 0.0663(17) 0.0542(15) 0.0073(14) 0.0080(12) -0.0018(13)
C10 0.0578(17) 0.0557(17) 0.0581(16) 0.0098(13) 0.0050(13) -0.0074(13)
C11 0.0540(17) 0.0526(16) 0.0448(15) 0.0035(13) -0.0053(12) 0.0002(12)
C12 0.0436(14) 0.0565(17) 0.0560(16) 0.0000(13) 0.0046(11) -0.0013(12)
C13 0.0440(15) 0.0519(16) 0.0512(15) 0.0068(12) 0.0013(12) -0.0006(12)
C14 0.116(2) 0.059(2) 0.118(2) 0.0028(16) 0.0220(18) -0.0128(16)
C15 0.075(2) 0.071(2) 0.133(3) -0.0127(14) 0.0178(18) 0.0040(17)

loop_
_atom_type_symbol
_atom_type_description
_atom_type_scat_dispersion_real
_atom_type_scat_dispersion_imag
_atom_type_scat_source
C C 0.0033 0.0016 'International Tables Vol C Tables 4.2.6.8 and 6.1.1.4'
H H 0.0000 0.0000 'International Tables Vol C Tables 4.2.6.8 and 6.1.1.4'
N N 0.0061 0.0033 'International Tables Vol C Tables 4.2.6.8 and 6.1.1.4'
O O 0.0106 0.0060 'International Tables Vol C Tables 4.2.6.8 and 6.1.1.4'

loop_
_geom_angle_atom_site_label_1
_geom_angle_atom_site_label_2
_geom_angle_atom_site_label_3
_geom_angle
O2 N1 O1 121.8(2)
O2 N1 C1 119.0(2)
O1 N1 C1 119.2(2)
C11 N2 C15 120.8(2)
C11 N2 C14 120.2(2)
C15 N2 C14 116.52(19)
C6 C1 C2 122.0(2)
C6 C1 N1 119.1(2)
C2 C1 N1 118.9(2)
C3 C2 C1 118.06(19)
C3 C2 H2 121.0
C1 C2 H2 121.0
C2 C3 C4 121.46(19)
C2 C3 H3 119.3
C4 C3 H3 119.3
C3 C4 C5 118.8(2)
C3 C4 C7 118.83(19)
C5 C4 C7 122.19(19)
C6 C5 C4 120.48(19)
C6 C5 H5 119.8
C4 C5 H5 119.8
C1 C6 C5 119.1(2)
C1 C6 H6 120.4
C5 C6 H6 120.4
O3 C7 C8 120.5(2)
O3 C7 C4 117.6(2)
C8 C7 C4 121.91(19)
C9 C8 C13 116.7(2)
C9 C8 C7 118.9(2)
C13 C8 C7 124.2(2)
C10 C9 C8 122.2(2)
C10 C9 H9 118.9
C8 C9 H9 118.9
C9 C10 C11 121.3(2)
C9 C10 H10 119.3
C11 C10 H10 119.3
N2 C11 C12 122.7(2)
N2 C11 C10 121.1(2)
C12 C11 C10 116.3(2)
C13 C12 C11 121.8(2)
C13 C12 H12 119.1
C11 C12 H12 119.1
C12 C13 C8 121.6(2)
C12 C13 H13 119.2
C8 C13 H13 119.2
N2 C14 H14A 109.5
N2 C14 H14B 109.5
H14A C14 H14B 109.5
N2 C14 H14C 109.5
H14A C14 H14C 109.5
H14B C14 H14C 109.5
N2 C15 H15A 109.5
N2 C15 H15B 109.5
H15A C15 H15B 109.5
N2 C15 H15C 109.5
H15A C15 H15C 109.5
H15B C15 H15C 109.5

loop_
_geom_bond_atom_site_label_1
_geom_bond_atom_site_label_2
_geom_bond_site_symmetry_2
_geom_bond_distance
_geom_bond_publ_flag
O1 N1 . 1.212(2) ?
O2 N1 . 1.211(2) ?
O3 C7 . 1.2306(19) ?
N1 C1 . 1.461(3) ?
N2 C11 . 1.368(3) ?
N2 C15 . 1.444(2) ?
N2 C14 . 1.447(2) ?
C1 C6 . 1.370(2) ?
C1 C2 . 1.382(2) ?
C2 C3 . 1.376(3) ?
C2 H2 . 0.9300 ?
C3 C4 . 1.384(2) ?
C3 H3 . 0.9300 ?
C4 C5 . 1.392(2) ?
C4 C7 . 1.497(3) ?
C5 C6 . 1.375(2) ?
C5 H5 . 0.9300 ?
C6 H6 . 0.9300 ?
C7 C8 . 1.474(3) ?
C8 C9 . 1.390(3) ?
C8 C13 . 1.395(2) ?
C9 C10 . 1.361(3) ?
C9 H9 . 0.9300 ?
C10 C11 . 1.411(2) ?
C10 H10 . 0.9300 ?
C11 C12 . 1.398(3) ?
C12 C13 . 1.368(2) ?
C12 H12 . 0.9300 ?
C13 H13 . 0.9300 ?
C14 H14A . 0.9600 ?
C14 H14B . 0.9600 ?
C14 H14C . 0.9600 ?
C15 H15A . 0.9600 ?
C15 H15B . 0.9600 ?
C15 H15C . 0.9600 ?

loop_
_geom_torsion_atom_site_label_1
_geom_torsion_atom_site_label_2
_geom_torsion_atom_site_label_3
_geom_torsion_atom_site_label_4
_geom_torsion
O2 N1 C1 C6 -0.9(3)
O1 N1 C1 C6 -177.7(2)
O2 N1 C1 C2 178.9(2)
O1 N1 C1 C2 2.1(3)
C6 C1 C2 C3 -0.5(3)
N1 C1 C2 C3 179.69(19)
C1 C2 C3 C4 0.8(3)
C2 C3 C4 C5 -0.4(3)
C2 C3 C4 C7 -175.75(19)
C3 C4 C5 C6 -0.3(3)
C7 C4 C5 C6 174.82(18)
C2 C1 C6 C5 -0.2(3)
N1 C1 C6 C5 179.58(18)
C4 C5 C6 C1 0.6(3)
C3 C4 C7 O3 30.5(3)
C5 C4 C7 O3 -144.68(19)
C3 C4 C7 C8 -150.25(18)
C5 C4 C7 C8 34.6(3)
O3 C7 C8 C9 18.5(3)
C4 C7 C8 C9 -160.83(17)
O3 C7 C8 C13 -156.55(18)
C4 C7 C8 C13 24.2(3)
C13 C8 C9 C10 -0.2(3)
C7 C8 C9 C10 -175.58(18)
C8 C9 C10 C11 1.2(3)
C15 N2 C11 C12 9.7(3)
C14 N2 C11 C12 171.18(19)
C15 N2 C11 C10 -171.19(18)
C14 N2 C11 C10 -9.7(3)
C9 C10 C11 N2 -179.98(19)
C9 C10 C11 C12 -0.8(3)
N2 C11 C12 C13 178.61(18)
C10 C11 C12 C13 -0.6(3)
C11 C12 C13 C8 1.6(3)
C9 C8 C13 C12 -1.2(3)
C7 C8 C13 C12 173.94(18)

loop_
_cod_related_entry_id
_cod_related_entry_database
_cod_related_entry_code
1 ChemSpider 229072
